data_4505302
loop_
_publ_author_name
'Kato, Kazuaki'
'Sugahara, Michihiro'
'Tohnai, Norimitsu'
'Sada, Kazuki'
'Miyata, Mikiji'

_publ_section_title
;
 Systematic Structural Study of Asymmetric Supramolecular Assembly by a
 Series of Bile Acid Derivatives with Different Side-Chain Lengths
;
_journal_issue 2
_journal_name_full 'Crystal Growth &amp; Design'
_journal_page_first 263
_journal_paper_doi 10.1021/cg0341499
_journal_volume 4
_journal_year 2004
_chemical_formula_sum 'C50 H84 O13'
_chemical_formula_weight 893.21
_space_group_IT_number 1
_symmetry_cell_setting triclinic
_symmetry_Int_Tables_number 1
_symmetry_space_group_name_Hall 'P 1'
_symmetry_space_group_name_H-M 'P 1'
_cell_angle_alpha 93.77(2)
_cell_angle_beta 109.00(3)
_cell_angle_gamma 79.99(2)
_cell_formula_units_Z 1
_cell_length_a 10.834(3)
_cell_length_b 15.354(6)
_cell_length_c 7.745(4)
_cell_measurement_temperature 213.2
_cell_volume 1199.6(9)
_computing_data_reduction 'teXsan Ver. 1.10'
_computing_publication_material 'teXsan Ver. 1.10'
_computing_structure_refinement 'teXsan Ver. 1.10'
_computing_structure_solution SIR92
_diffrn_radiation_type 'Mo K\a'
_diffrn_radiation_wavelength 0.7107
_diffrn_reflns_limit_h_max 0
_diffrn_reflns_limit_h_min 0
_diffrn_reflns_limit_k_max 0
_diffrn_reflns_limit_k_min 0
_diffrn_reflns_limit_l_max 0
_diffrn_reflns_limit_l_min 0
_diffrn_reflns_number 2465
_exptl_absorpt_coefficient_mu 0.087
_exptl_absorpt_correction_type none
_exptl_crystal_colour colorless
_exptl_crystal_density_diffrn 1.236
_exptl_crystal_density_method 'not measured'
_exptl_crystal_description prism
_exptl_crystal_size_max 0.300
_exptl_crystal_size_mid 0.100
_exptl_crystal_size_min 0.100
_refine_diff_density_max 0.42
_refine_diff_density_min -0.41
_refine_ls_extinction_method none
_refine_ls_goodness_of_fit_ref 1.207
_refine_ls_hydrogen_treatment noref
_refine_ls_number_parameters 568
_refine_ls_number_reflns 2106
_refine_ls_R_factor_gt 0.0920
_refine_ls_shift/su_max 0.3220
_refine_ls_structure_factor_coef Fsqd
_refine_ls_weighting_details 'w = 1/[\s^2^(Fo^2^) + (0.14000(Max(Fo^2^,0) + 2Fc^2^)/3)^2^]'
_refine_ls_weighting_scheme calc
_refine_ls_wR_factor_ref 0.2259
_reflns_number_gt 1812
_reflns_number_total 0
_reflns_threshold_expression F^2^>2.0\s(F^2^)
_cod_data_source_file cg0341499si20030801_025642.cif
_cod_data_source_block NCA(1)/THF
_cod_original_cell_volume 1199.5(9)
_cod_original_sg_symbol_H-M 'P 1          '
_cod_original_formula_sum 'C50 H84 O13 '
_cod_database_code 4505302

loop_
_symmetry_equiv_pos_as_xyz
x,y,z

loop_
_atom_site_label
_atom_site_type_symbol
_atom_site_fract_x
_atom_site_fract_y
_atom_site_fract_z
_atom_site_U_iso_or_equiv
_atom_site_adp_type
_atom_site_occupancy
_atom_site_calc_flag
O(1) O -0.3646(8) -0.8539(4) -0.323(1) 0.046(2) Uani 1.00 d
O(2) O -0.3802(7) -0.6149(4) -0.755(1) 0.040(2) Uani 1.00 d
O(3) O -0.4620(8) -0.4184(5) -0.300(1) 0.045(2) Uani 1.00 d
O(4) O -0.5792(9) 0.0141(6) -0.457(2) 0.079(3) Uani 1.00 d
O(5) O -0.3747(8) -0.0142(5) -0.464(1) 0.059(2) Uani 1.00 d
O(6) O -0.7930(8) 0.1501(5) -0.578(2) 0.076(3) Uani 1.00 d
O(7) O -0.7579(9) -0.1268(6) -0.965(1) 0.071(3) Uani 1.00 d
O(8) O -0.7373(7) -0.2612(5) -0.441(1) 0.048(2) Uani 1.00 d
O(9) O -0.5795(9) -0.7077(5) -0.433(1) 0.067(3) Uani 1.00 d
O(10) O -0.7716(9) -0.6964(5) -0.659(1) 0.070(3) Uani 1.00 d
O(11) O -0.4890(10) -0.7718(6) 0.094(2) 0.094(3) Uani 1.00 d
O(12) O -0.698(2) -0.097(2) -0.256(4) 0.30(1) Uani 1.00 d
O(13) O -0.5072(8) -0.5564(5) -0.118(1) 0.055(2) Uani 1.00 d
C(1) C -0.124(1) -0.6943(7) -0.112(2) 0.043(3) Uani 1.00 d
C(2) C -0.244(1) -0.7419(8) -0.139(2) 0.054(3) Uani 1.00 d
C(3) C -0.249(1) -0.8133(8) -0.290(2) 0.049(3) Uani 1.00 d
C(4) C -0.257(1) -0.7678(8) -0.467(2) 0.046(3) Uani 1.00 d
C(5) C -0.136(1) -0.7185(8) -0.447(2) 0.041(3) Uani 1.00 d
C(6) C -0.148(1) -0.6842(9) -0.627(2) 0.054(3) Uani 1.00 d
C(7) C -0.246(1) -0.6028(7) -0.683(1) 0.039(2) Uani 1.00 d
C(8) C -0.229(1) -0.5318(8) -0.526(2) 0.045(3) Uani 1.00 d
C(9) C -0.236(1) -0.5695(7) -0.355(2) 0.041(3) Uani 1.00 d
C(10) C -0.124(1) -0.6490(7) -0.290(2) 0.041(2) Uani 1.00 d
C(11) C -0.234(1) -0.4998(7) -0.198(2) 0.045(3) Uani 1.00 d
C(12) C -0.325(1) -0.4092(7) -0.254(2) 0.036(2) Uani 1.00 d
C(13) C -0.3073(10) -0.3737(7) -0.431(1) 0.032(2) Uani 1.00 d
C(14) C -0.329(1) -0.4434(7) -0.584(1) 0.039(3) Uani 1.00 d
C(15) C -0.341(1) -0.3969(7) -0.754(1) 0.036(3) Uani 1.00 d
C(16) C -0.400(1) -0.3003(7) -0.727(2) 0.044(3) Uani 1.00 d
C(17) C -0.409(1) -0.2923(7) -0.533(2) 0.040(3) Uani 1.00 d
C(18) C -0.165(1) -0.3469(8) -0.378(2) 0.048(3) Uani 1.00 d
C(19) C 0.018(1) -0.6216(8) -0.227(2) 0.050(3) Uani 1.00 d
C(20) C -0.395(1) -0.1989(8) -0.442(2) 0.061(3) Uani 1.00 d
C(21) C -0.413(2) -0.1944(8) -0.254(2) 0.072(4) Uani 1.00 d
C(22) C -0.502(1) -0.1316(6) -0.568(2) 0.046(3) Uani 1.00 d
C(23) C -0.494(1) -0.0352(8) -0.488(2) 0.054(3) Uani 1.00 d
C(24) C -1.054(1) 0.0054(8) -0.625(2) 0.050(3) Uani 1.00 d
C(25) C -0.937(1) 0.0505(7) -0.524(2) 0.055(4) Uani 1.00 d
C(26) C -0.905(1) 0.1059(8) -0.676(2) 0.058(3) Uani 1.00 d
C(27) C -0.888(1) 0.0501(7) -0.836(2) 0.062(4) Uani 1.00 d
C(28) C -1.009(1) -0.0008(9) -0.923(2) 0.058(4) Uani 1.00 d
C(29) C -0.992(1) -0.0517(10) -1.099(2) 0.070(4) Uani 1.00 d
C(30) C -0.902(1) -0.1401(8) -1.043(2) 0.054(3) Uani 1.00 d
C(31) C -0.924(1) -0.1947(7) -0.910(2) 0.040(3) Uani 1.00 d
C(32) C -0.940(1) -0.1377(7) -0.744(2) 0.037(3) Uani 1.00 d
C(33) C -1.050(1) -0.0529(8) -0.791(2) 0.049(3) Uani 1.00 d
C(34) C -0.961(1) -0.1926(7) -0.597(1) 0.041(3) Uani 1.00 d
C(35) C -0.865(1) -0.2818(7) -0.548(2) 0.042(3) Uani 1.00 d
C(36) C -0.8664(9) -0.3361(7) -0.719(1) 0.033(2) Uani 1.00 d
C(37) C -0.825(1) -0.2751(6) -0.847(1) 0.038(3) Uani 1.00 d
C(38) C -0.800(1) -0.3397(8) -1.000(2) 0.049(3) Uani 1.00 d
C(39) C -0.736(1) -0.4308(8) -0.896(2) 0.054(3) Uani 1.00 d
C(40) C -0.7534(10) -0.4202(6) -0.703(1) 0.031(2) Uani 1.00 d
C(41) C -1.002(1) -0.3629(7) -0.815(2) 0.045(3) Uani 1.00 d
C(42) C -1.185(1) -0.0780(9) -0.885(2) 0.065(4) Uani 1.00 d
C(43) C -0.772(1) -0.5051(6) -0.632(2) 0.041(3) Uani 1.00 d
C(44) C -0.794(1) -0.4911(7) -0.442(2) 0.048(3) Uani 1.00 d
C(45) C -0.650(1) -0.5760(7) -0.616(1) 0.041(3) Uani 1.00 d
C(46) C -0.655(1) -0.6658(8) -0.560(2) 0.048(3) Uani 1.00 d
C(47) C -0.618(2) -0.7453(9) -0.028(2) 0.082(5) Uani 1.00 d
C(48) C -0.682(2) -0.830(1) -0.058(3) 0.103(5) Uani 1.00 d
C(49) C -0.574(2) -0.9055(10) 0.022(3) 0.145(7) Uani 1.00 d
C(50) C -0.467(2) -0.867(1) 0.121(5) 0.27(1) Uani 1.00 d
H(1) H -0.1691 -0.8618 -0.2489 0.0685 Uiso 1.00 calc
H(2) H -0.0561 -0.7598 -0.4040 0.0502 Uiso 1.00 calc
H(3) H -0.2281 -0.5765 -0.7773 0.0640 Uiso 1.00 calc
H(4) H -0.1407 -0.5178 -0.4944 0.0572 Uiso 1.00 calc
H(5) H -0.3204 -0.5920 -0.3871 0.0408 Uiso 1.00 calc
H(6) H -0.3058 -0.3623 -0.1548 0.0523 Uiso 1.00 calc
H(7) H -0.4147 -0.4603 -0.5973 0.0561 Uiso 1.00 calc
H(8) H -0.4936 -0.3040 -0.5361 0.0401 Uiso 1.00 calc
H(9) H -0.3060 -0.1863 -0.4276 0.0705 Uiso 1.00 calc
H(10) H -0.9817 0.1516 -0.7315 0.0813 Uiso 1.00 calc
H(11) H -1.0867 0.0444 -0.9629 0.0731 Uiso 1.00 calc
H(12) H -0.9128 -0.1754 -1.1571 0.0737 Uiso 1.00 calc
H(13) H -1.0111 -0.2179 -0.9654 0.0557 Uiso 1.00 calc
H(14) H -0.8576 -0.1185 -0.6916 0.0442 Uiso 1.00 calc
H(15) H -0.8969 -0.3142 -0.4674 0.0538 Uiso 1.00 calc
H(16) H -0.7452 -0.2550 -0.7691 0.0402 Uiso 1.00 calc
H(17) H -0.6715 -0.4025 -0.6180 0.0487 Uiso 1.00 calc
H(18) H -0.8494 -0.5208 -0.7132 0.0578 Uiso 1.00 calc
H(19) H -0.6616 -0.6847 -0.0803 0.1000 Uiso 1.00 calc
H(20) H -0.7707 -0.8321 -0.1300 0.1217 Uiso 1.00 calc
H(21) H -0.5882 -0.9658 0.0115 0.1937 Uiso 1.00 calc
H(22) H -0.3971 -0.9052 0.2345 0.3186 Uiso 1.00 calc
H(23) H -0.1092 -0.6509 -0.0190 0.0504 Uiso 1.00 calc
H(24) H -0.0412 -0.7381 -0.0848 0.0504 Uiso 1.00 calc
H(25) H -0.2389 -0.7686 -0.0155 0.0837 Uiso 1.00 calc
H(26) H -0.3289 -0.7015 -0.1635 0.0837 Uiso 1.00 calc
H(27) H -0.2597 -0.8101 -0.5634 0.0618 Uiso 1.00 calc
H(28) H -0.3348 -0.7254 -0.4996 0.0618 Uiso 1.00 calc
H(29) H -0.0551 -0.6707 -0.6148 0.0781 Uiso 1.00 calc
H(30) H -0.1592 -0.7305 -0.7138 0.0781 Uiso 1.00 calc
H(31) H -0.2600 -0.5287 -0.1021 0.0627 Uiso 1.00 calc
H(32) H -0.1418 -0.4953 -0.1331 0.0627 Uiso 1.00 calc
H(33) H -0.2549 -0.4021 -0.7700 0.0453 Uiso 1.00 calc
H(34) H -0.3974 -0.4223 -0.8611 0.0453 Uiso 1.00 calc
H(35) H -0.3393 -0.2604 -0.7390 0.0525 Uiso 1.00 calc
H(36) H -0.4818 -0.2822 -0.8169 0.0525 Uiso 1.00 calc
H(37) H -0.4929 -0.1376 -0.6807 0.0644 Uiso 1.00 calc
H(38) H -0.5841 -0.1473 -0.5672 0.0644 Uiso 1.00 calc
H(39) H -1.0659 -0.0328 -0.5402 0.0657 Uiso 1.00 calc
H(40) H -1.1283 0.0499 -0.6622 0.0657 Uiso 1.00 calc
H(41) H -0.9638 0.0917 -0.4286 0.0741 Uiso 1.00 calc
H(42) H -0.8645 0.0097 -0.4525 0.0741 Uiso 1.00 calc
H(43) H -0.8788 0.0877 -0.9265 0.0829 Uiso 1.00 calc
H(44) H -0.8055 0.0103 -0.7933 0.0829 Uiso 1.00 calc
H(45) H -1.0704 -0.0508 -1.1907 0.0970 Uiso 1.00 calc
H(46) H -0.9407 -0.0116 -1.1447 0.0970 Uiso 1.00 calc
H(47) H -0.9622 -0.1596 -0.4901 0.0618 Uiso 1.00 calc
H(48) H -1.0535 -0.2099 -0.6466 0.0618 Uiso 1.00 calc
H(49) H -0.8757 -0.3419 -1.0998 0.0688 Uiso 1.00 calc
H(50) H -0.7346 -0.3181 -1.0472 0.0688 Uiso 1.00 calc
H(51) H -0.7822 -0.4783 -0.9636 0.0888 Uiso 1.00 calc
H(52) H -0.6440 -0.4494 -0.8891 0.0888 Uiso 1.00 calc
H(53) H -0.6431 -0.5784 -0.7378 0.0613 Uiso 1.00 calc
H(54) H -0.5765 -0.5528 -0.5357 0.0613 Uiso 1.00 calc
H(55) H -1.0682 -0.3137 -0.8426 0.0541 Uiso 1.00 calc
H(56) H -1.0008 -0.3968 -0.9220 0.0541 Uiso 1.00 calc
H(57) H -1.0187 -0.4007 -0.7321 0.0541 Uiso 1.00 calc
H(58) H -1.2537 -0.0265 -0.9122 0.0800 Uiso 1.00 calc
H(59) H -1.1914 -0.1137 -0.9857 0.0800 Uiso 1.00 calc
H(60) H -1.2079 -0.1110 -0.7937 0.0800 Uiso 1.00 calc
H(61) H -0.7219 -0.4674 -0.3631 0.0707 Uiso 1.00 calc
H(62) H -0.8725 -0.4425 -0.4629 0.0707 Uiso 1.00 calc
H(63) H -0.8113 -0.5400 -0.4104 0.0707 Uiso 1.00 calc
H(64) H -0.0967 -0.3929 -0.3219 0.0703 Uiso 1.00 calc
H(65) H -0.1461 -0.3295 -0.4869 0.0703 Uiso 1.00 calc
H(66) H -0.1582 -0.2955 -0.2990 0.0703 Uiso 1.00 calc
H(67) H 0.0848 -0.6715 -0.1990 0.0686 Uiso 1.00 calc
H(68) H 0.0300 -0.5898 -0.3253 0.0686 Uiso 1.00 calc
H(69) H 0.0304 -0.5820 -0.1244 0.0686 Uiso 1.00 calc
H(70) H -0.4026 -0.1372 -0.1956 0.0804 Uiso 1.00 calc
H(71) H -0.4937 -0.2086 -0.2570 0.0804 Uiso 1.00 calc
H(72) H -0.3424 -0.2366 -0.1669 0.0804 Uiso 1.00 calc
H(73) H -0.3718 0.0590 -0.4193 0.0295 Uiso 1.00 calc
H(74) H -0.7734 -0.7630 -0.5801 0.0295 Uiso 1.00 calc
H(75) H -0.7200 0.1000 -0.5600 0.0295 Uiso 1.00 calc
H(76) H -0.4500 -0.8000 -0.3500 0.0295 Uiso 1.00 calc

loop_
_atom_site_aniso_label
_atom_site_aniso_U_11
_atom_site_aniso_U_22
_atom_site_aniso_U_33
_atom_site_aniso_U_12
_atom_site_aniso_U_13
_atom_site_aniso_U_23
O(1) 0.063(5) 0.017(3) 0.051(5) 0.001(3) 0.009(4) 0.005(3)
O(2) 0.041(3) 0.029(4) 0.042(5) 0.003(3) 0.007(3) 0.005(4)
O(3) 0.036(3) 0.033(4) 0.055(5) 0.006(3) 0.003(4) 0.007(4)
O(4) 0.035(5) 0.075(7) 0.110(8) 0.006(5) 0.010(5) -0.019(6)
O(5) 0.055(4) 0.031(4) 0.104(6) -0.006(3) 0.041(4) -0.008(4)
O(6) 0.052(5) 0.033(4) 0.139(9) -0.018(3) 0.021(5) -0.019(5)
O(7) 0.064(4) 0.073(6) 0.083(6) 0.000(4) 0.033(4) 0.023(5)
O(8) 0.047(4) 0.048(4) 0.040(5) -0.020(3) -0.005(3) -0.001(4)
O(9) 0.067(6) 0.034(4) 0.078(6) 0.013(4) 0.000(4) 0.021(4)
O(10) 0.059(5) 0.040(4) 0.079(7) -0.014(4) -0.027(5) 0.009(5)
O(11) 0.061(6) 0.056(5) 0.135(10) -0.017(5) -0.015(6) 0.005(6)
O(12) 0.21(2) 0.32(2) 0.38(3) -0.09(2) 0.06(2) 0.15(2)
O(13) 0.066(5) 0.051(5) 0.040(5) -0.013(4) 0.001(4) 0.011(4)
C(1) 0.052(7) 0.025(6) 0.014(5) 0.010(5) -0.031(5) -0.005(5)
C(2) 0.072(7) 0.051(6) 0.039(7) -0.028(5) 0.009(6) -0.007(5)
C(3) 0.051(6) 0.035(6) 0.046(6) 0.012(5) 0.001(6) 0.007(4)
C(4) 0.045(6) 0.037(6) 0.036(6) 0.004(5) -0.007(6) -0.010(5)
C(5) 0.038(6) 0.046(7) 0.034(5) 0.025(5) 0.018(5) 0.007(4)
C(6) 0.046(7) 0.074(8) 0.027(6) 0.037(6) 0.012(5) 0.013(6)
C(7) 0.038(4) 0.055(6) 0.030(6) 0.003(4) 0.021(4) 0.013(4)
C(8) 0.030(6) 0.055(6) 0.039(5) -0.001(4) 0.000(5) 0.002(4)
C(9) 0.052(6) 0.016(4) 0.048(5) 0.002(4) 0.009(5) 0.009(4)
C(10) 0.048(5) 0.026(5) 0.038(5) 0.000(4) -0.003(5) 0.014(4)
C(11) 0.051(7) 0.029(4) 0.045(7) -0.006(4) 0.004(6) -0.001(4)
C(12) 0.041(4) 0.028(4) 0.036(6) -0.008(4) 0.010(5) -0.007(5)
C(13) 0.029(4) 0.029(5) 0.038(5) 0.001(4) 0.012(4) -0.008(3)
C(14) 0.045(6) 0.041(5) 0.026(5) -0.013(4) 0.002(5) -0.005(3)
C(15) 0.036(5) 0.042(5) 0.032(5) 0.002(5) 0.017(4) 0.002(5)
C(16) 0.045(7) 0.036(5) 0.040(6) -0.002(5) 0.000(5) 0.003(5)
C(17) 0.036(6) 0.035(4) 0.038(5) -0.007(4) -0.007(5) 0.005(4)
C(18) 0.025(5) 0.059(7) 0.047(8) -0.007(5) -0.006(5) -0.002(6)
C(19) 0.046(5) 0.054(7) 0.057(8) -0.004(5) 0.025(5) 0.004(6)
C(20) 0.066(8) 0.030(5) 0.066(7) -0.010(5) -0.008(6) 0.005(5)
C(21) 0.096(10) 0.043(6) 0.068(8) -0.027(6) 0.007(7) 0.005(7)
C(22) 0.038(5) 0.033(4) 0.071(8) -0.017(4) 0.014(5) 0.017(4)
C(23) 0.044(5) 0.037(5) 0.061(9) -0.002(4) -0.008(6) 0.004(5)
C(24) 0.032(6) 0.032(6) 0.081(8) 0.016(5) 0.023(5) -0.004(5)
C(25) 0.048(7) 0.019(6) 0.077(9) 0.013(5) 0.000(6) 0.002(6)
C(26) 0.026(6) 0.033(6) 0.102(8) 0.013(4) 0.004(6) 0.029(5)
C(27) 0.047(7) 0.025(6) 0.107(9) 0.016(5) 0.017(7) 0.028(5)
C(28) 0.032(7) 0.073(8) 0.051(7) 0.007(5) -0.010(5) 0.032(5)
C(29) 0.055(9) 0.066(7) 0.063(8) 0.009(6) -0.006(7) 0.002(7)
C(30) 0.070(5) 0.058(6) 0.022(6) -0.007(5) -0.004(5) 0.016(5)
C(31) 0.043(6) 0.034(5) 0.037(6) -0.002(4) 0.008(5) -0.002(4)
C(32) 0.034(5) 0.040(5) 0.039(5) -0.010(4) 0.012(4) -0.006(4)
C(33) 0.027(5) 0.051(6) 0.064(7) -0.001(4) 0.010(5) 0.004(5)
C(34) 0.055(6) 0.042(6) 0.030(6) 0.009(4) 0.029(5) -0.008(5)
C(35) 0.042(5) 0.043(5) 0.029(6) -0.005(4) -0.006(4) 0.009(4)
C(36) 0.026(4) 0.031(5) 0.042(6) -0.001(3) 0.015(4) 0.001(4)
C(37) 0.052(6) 0.024(4) 0.029(6) -0.016(4) -0.005(5) 0.005(4)
C(38) 0.065(8) 0.041(6) 0.042(7) 0.006(6) 0.025(5) 0.002(4)
C(39) 0.088(9) 0.036(5) 0.028(6) -0.007(6) 0.008(6) -0.013(5)
C(40) 0.023(5) 0.029(4) 0.035(5) 0.000(3) -0.001(4) 0.016(4)
C(41) 0.034(5) 0.025(5) 0.066(8) -0.006(5) 0.002(5) -0.006(6)
C(42) 0.029(6) 0.050(8) 0.09(1) 0.005(6) -0.017(7) 0.000(8)
C(43) 0.030(5) 0.022(4) 0.059(6) -0.004(3) -0.004(5) 0.018(4)
C(44) 0.054(5) 0.037(5) 0.073(6) -0.015(4) 0.040(4) 0.023(4)
C(45) 0.044(6) 0.042(5) 0.035(6) 0.020(4) 0.020(5) 0.017(5)
C(46) 0.051(6) 0.037(6) 0.051(7) -0.005(5) 0.011(4) -0.003(5)
C(47) 0.068(8) 0.045(8) 0.11(1) 0.013(7) 0.001(7) 0.006(9)
C(48) 0.058(9) 0.076(8) 0.13(2) -0.031(6) -0.044(9) 0.00(1)
C(49) 0.11(1) 0.040(8) 0.23(2) -0.028(6) -0.04(1) 0.04(1)
C(50) 0.14(2) 0.039(6) 0.46(5) -0.03(1) -0.14(2) -0.03(1)

loop_
_atom_type_symbol
_atom_type_description
_atom_type_scat_dispersion_real
_atom_type_scat_dispersion_imag
_atom_type_scat_source
C C 0.003 0.002
;International Tables for Crystallography
(1992, Vol. C, Tables 4.2.6.8 and 6.1.1.1)
;
H H 0.000 0.000
;International Tables for Crystallography
(1992, Vol. C, Table 6.1.1.2)
;
O O 0.011 0.006
;International Tables for Crystallography
(1992, Vol. C, Tables 4.2.6.8 and 6.1.1.1)
;

loop_
_geom_angle_atom_site_label_1
_geom_angle_atom_site_label_2
_geom_angle_atom_site_label_3
_geom_angle
_geom_angle_site_symmetry_2
_geom_angle_site_symmetry_3
_geom_angle_publ_flag
C(47) O(11) C(50) 109(1) 1_555 1_555 yes
C(2) C(1) C(10) 114.5(10) 1_555 1_555 yes
C(1) C(2) C(3) 109(1) 1_555 1_555 yes
O(1) C(3) C(2) 109(1) 1_555 1_555 yes
O(1) C(3) C(4) 109.0(10) 1_555 1_555 yes
C(2) C(3) C(4) 108(1) 1_555 1_555 yes
C(3) C(4) C(5) 114.1(10) 1_555 1_555 yes
C(4) C(5) C(6) 109(1) 1_555 1_555 yes
C(4) C(5) C(10) 109(1) 1_555 1_555 yes
C(6) C(5) C(10) 115(1) 1_555 1_555 yes
C(5) C(6) C(7) 114(1) 1_555 1_555 yes
O(2) C(7) C(6) 115(1) 1_555 1_555 yes
O(2) C(7) C(8) 110.1(10) 1_555 1_555 yes
C(6) C(7) C(8) 111(1) 1_555 1_555 yes
C(7) C(8) C(9) 110.7(10) 1_555 1_555 yes
C(7) C(8) C(14) 112.8(10) 1_555 1_555 yes
C(9) C(8) C(14) 111(1) 1_555 1_555 yes
C(8) C(9) C(10) 109(1) 1_555 1_555 yes
C(8) C(9) C(11) 113.9(9) 1_555 1_555 yes
C(10) C(9) C(11) 111(1) 1_555 1_555 yes
C(1) C(10) C(5) 109.6(9) 1_555 1_555 yes
C(1) C(10) C(9) 113(1) 1_555 1_555 yes
C(1) C(10) C(19) 101.7(9) 1_555 1_555 yes
C(5) C(10) C(9) 109.1(10) 1_555 1_555 yes
C(5) C(10) C(19) 109(1) 1_555 1_555 yes
C(9) C(10) C(19) 112.6(9) 1_555 1_555 yes
C(9) C(11) C(12) 116(1) 1_555 1_555 yes
O(3) C(12) C(11) 110.4(9) 1_555 1_555 yes
O(3) C(12) C(13) 106.7(9) 1_555 1_555 yes
C(11) C(12) C(13) 110(1) 1_555 1_555 yes
C(12) C(13) C(14) 110.7(9) 1_555 1_555 yes
C(12) C(13) C(17) 118.3(10) 1_555 1_555 yes
C(12) C(13) C(18) 108.5(9) 1_555 1_555 yes
C(14) C(13) C(17) 100.3(9) 1_555 1_555 yes
C(14) C(13) C(18) 111.8(10) 1_555 1_555 yes
C(17) C(13) C(18) 107.0(9) 1_555 1_555 yes
C(8) C(14) C(13) 111.9(9) 1_555 1_555 yes
C(8) C(14) C(15) 120(1) 1_555 1_555 yes
C(13) C(14) C(15) 106.2(9) 1_555 1_555 yes
C(14) C(15) C(16) 105(1) 1_555 1_555 yes
C(15) C(16) C(17) 107.0(10) 1_555 1_555 yes
C(13) C(17) C(16) 103(1) 1_555 1_555 yes
C(13) C(17) C(20) 117.3(10) 1_555 1_555 yes
C(16) C(17) C(20) 114(1) 1_555 1_555 yes
C(17) C(20) C(21) 111(1) 1_555 1_555 yes
C(17) C(20) C(22) 107(1) 1_555 1_555 yes
C(21) C(20) C(22) 109(1) 1_555 1_555 yes
C(20) C(22) C(23) 110(1) 1_555 1_555 yes
O(4) C(23) O(5) 122(1) 1_555 1_555 yes
O(4) C(23) C(22) 126(1) 1_555 1_555 yes
O(5) C(23) C(22) 110(1) 1_555 1_555 yes
C(25) C(24) C(33) 119(1) 1_555 1_555 yes
C(24) C(25) C(26) 107(1) 1_555 1_555 yes
O(6) C(26) C(25) 107(1) 1_555 1_555 yes
O(6) C(26) C(27) 115(1) 1_555 1_555 yes
C(25) C(26) C(27) 113(1) 1_555 1_555 yes
C(26) C(27) C(28) 111(1) 1_555 1_555 yes
C(27) C(28) C(29) 109(1) 1_555 1_555 yes
C(27) C(28) C(33) 117(1) 1_555 1_555 yes
C(29) C(28) C(33) 116(1) 1_555 1_555 yes
C(28) C(29) C(30) 108(1) 1_555 1_555 yes
O(7) C(30) C(29) 110(1) 1_555 1_555 yes
O(7) C(30) C(31) 106.0(10) 1_555 1_555 yes
C(29) C(30) C(31) 118(1) 1_555 1_555 yes
C(30) C(31) C(32) 110.4(10) 1_555 1_555 yes
C(30) C(31) C(37) 116(1) 1_555 1_555 yes
C(32) C(31) C(37) 109.8(10) 1_555 1_555 yes
C(31) C(32) C(33) 115(1) 1_555 1_555 yes
C(31) C(32) C(34) 112.6(9) 1_555 1_555 yes
C(33) C(32) C(34) 109.7(10) 1_555 1_555 yes
C(24) C(33) C(28) 108(1) 1_555 1_555 yes
C(24) C(33) C(32) 113(1) 1_555 1_555 yes
C(24) C(33) C(42) 109(1) 1_555 1_555 yes
C(28) C(33) C(32) 103(1) 1_555 1_555 yes
C(28) C(33) C(42) 110(1) 1_555 1_555 yes
C(32) C(33) C(42) 110(1) 1_555 1_555 yes
C(32) C(34) C(35) 114(1) 1_555 1_555 yes
O(8) C(35) C(34) 107.3(9) 1_555 1_555 yes
O(8) C(35) C(36) 114(1) 1_555 1_555 yes
C(34) C(35) C(36) 110.8(9) 1_555 1_555 yes
C(35) C(36) C(37) 105.9(9) 1_555 1_555 yes
C(35) C(36) C(40) 118.5(9) 1_555 1_555 yes
C(35) C(36) C(41) 111.4(10) 1_555 1_555 yes
C(37) C(36) C(40) 98.9(8) 1_555 1_555 yes
C(37) C(36) C(41) 111.8(9) 1_555 1_555 yes
C(40) C(36) C(41) 109.7(9) 1_555 1_555 yes
C(31) C(37) C(36) 112.8(10) 1_555 1_555 yes
C(31) C(37) C(38) 115.6(10) 1_555 1_555 yes
C(36) C(37) C(38) 103.9(8) 1_555 1_555 yes
C(37) C(38) C(39) 103.6(10) 1_555 1_555 yes
C(38) C(39) C(40) 107(1) 1_555 1_555 yes
C(36) C(40) C(39) 104.9(9) 1_555 1_555 yes
C(36) C(40) C(43) 117.5(9) 1_555 1_555 yes
C(39) C(40) C(43) 113.3(10) 1_555 1_555 yes
C(40) C(43) C(44) 111.8(9) 1_555 1_555 yes
C(40) C(43) C(45) 109.6(9) 1_555 1_555 yes
C(44) C(43) C(45) 109.4(9) 1_555 1_555 yes
C(43) C(45) C(46) 116(1) 1_555 1_555 yes
O(9) C(46) O(10) 119(1) 1_555 1_555 yes
O(9) C(46) C(45) 127(1) 1_555 1_555 yes
O(10) C(46) C(45) 112(1) 1_555 1_555 yes
O(11) C(47) C(48) 104(1) 1_555 1_555 yes
C(47) C(48) C(49) 107(1) 1_555 1_555 yes
C(48) C(49) C(50) 105(1) 1_555 1_555 yes
O(11) C(50) C(49) 112(1) 1_555 1_555 yes

loop_
_geom_bond_atom_site_label_1
_geom_bond_atom_site_label_2
_geom_bond_distance
_geom_bond_publ_flag
O(1) C(3) 1.44(2) yes
O(2) C(7) 1.42(1) yes
O(3) C(12) 1.44(1) yes
O(4) C(23) 1.17(2) yes
O(5) C(23) 1.33(2) yes
O(6) C(26) 1.46(2) yes
O(7) C(30) 1.52(2) yes
O(8) C(35) 1.44(1) yes
O(9) C(46) 1.19(1) yes
O(10) C(46) 1.39(2) yes
O(11) C(47) 1.41(2) yes
O(11) C(50) 1.46(2) yes
C(1) C(2) 1.55(2) yes
C(1) C(10) 1.58(2) yes
C(2) C(3) 1.54(2) yes
C(3) C(4) 1.55(2) yes
C(4) C(5) 1.59(2) yes
C(5) C(6) 1.48(2) yes
C(5) C(10) 1.55(2) yes
C(6) C(7) 1.48(2) yes
C(7) C(8) 1.56(2) yes
C(8) C(9) 1.52(2) yes
C(8) C(14) 1.57(2) yes
C(9) C(10) 1.54(2) yes
C(9) C(11) 1.57(2) yes
C(10) C(19) 1.58(2) yes
C(11) C(12) 1.55(2) yes
C(12) C(13) 1.58(2) yes
C(13) C(14) 1.53(2) yes
C(13) C(17) 1.58(2) yes
C(13) C(18) 1.58(2) yes
C(14) C(15) 1.49(2) yes
C(15) C(16) 1.54(2) yes
C(16) C(17) 1.53(2) yes
C(17) C(20) 1.57(2) yes
C(20) C(21) 1.53(2) yes
C(20) C(22) 1.53(2) yes
C(22) C(23) 1.57(2) yes
C(24) C(25) 1.51(2) yes
C(24) C(33) 1.53(2) yes
C(25) C(26) 1.65(2) yes
C(26) C(27) 1.50(2) yes
C(27) C(28) 1.57(2) yes
C(28) C(29) 1.57(2) yes
C(28) C(33) 1.55(2) yes
C(29) C(30) 1.53(2) yes
C(30) C(31) 1.47(2) yes
C(31) C(32) 1.55(2) yes
C(31) C(37) 1.48(2) yes
C(32) C(33) 1.58(2) yes
C(32) C(34) 1.55(2) yes
C(33) C(42) 1.51(2) yes
C(34) C(35) 1.55(2) yes
C(35) C(36) 1.51(2) yes
C(36) C(37) 1.61(2) yes
C(36) C(40) 1.60(2) yes
C(36) C(41) 1.53(2) yes
C(37) C(38) 1.56(2) yes
C(38) C(39) 1.59(2) yes
C(39) C(40) 1.56(2) yes
C(40) C(43) 1.51(1) yes
C(43) C(44) 1.56(2) yes
C(43) C(45) 1.54(2) yes
C(45) C(46) 1.49(2) yes
C(47) C(48) 1.54(2) yes
C(48) C(49) 1.51(2) yes
C(49) C(50) 1.37(3) yes

loop_
_geom_contact_atom_site_label_1
_geom_contact_atom_site_label_2
_geom_contact_distance
_geom_contact_site_symmetry_2
O(1) O(5) 2.63(1) 1_545
O(1) O(9) 2.89(1) .
O(1) O(4) 3.22(1) 1_545
O(1) C(23) 3.33(2) 1_545
O(2) O(13) 2.83(1) 1_554
O(2) O(11) 2.88(1) 1_554
O(2) C(45) 3.37(1) .
O(2) C(47) 3.58(2) 1_554
O(3) O(13) 2.81(1) .
O(3) O(8) 3.41(1) .
O(4) O(6) 2.79(1) .
O(4) O(12) 3.07(3) .
O(4) C(26) 3.46(2) .
O(5) C(3) 3.59(2) 1_565
O(6) O(10) 2.55(1) 1_565
O(6) O(9) 3.33(1) 1_565
O(6) C(46) 3.40(1) 1_565
O(7) O(12) 2.63(3) 1_554
O(7) C(22) 3.40(2) .
O(8) O(12) 2.84(3) .
O(9) O(13) 3.25(1) .
O(9) C(47) 3.40(2) .
O(9) C(3) 3.51(2) .
O(9) C(4) 3.55(2) .
O(9) C(2) 3.57(2) .
O(10) C(26) 3.56(2) 1_545
O(11) C(4) 3.52(2) 1_556
O(12) C(21) 3.18(3) .
O(12) C(30) 3.32(3) 1_556
O(12) C(25) 3.35(3) .
O(12) C(23) 3.55(3) .
O(13) C(44) 3.34(1) .
O(13) C(11) 3.46(2) .
O(13) C(47) 3.52(2) .

loop_
_geom_torsion_atom_site_label_1
_geom_torsion_atom_site_label_2
_geom_torsion_atom_site_label_3
_geom_torsion_atom_site_label_4
_geom_torsion
_geom_torsion_site_symmetry_1
_geom_torsion_site_symmetry_2
_geom_torsion_site_symmetry_3
_geom_torsion_site_symmetry_4
_geom_torsion_publ_flag
O(1) C(3) C(2) C(1) -176.5(9) 1_555 1_555 1_555 1_555 yes
O(1) C(3) C(4) C(5) 178.8(10) 1_555 1_555 1_555 1_555 yes
O(2) C(7) C(6) C(5) -79(1) 1_555 1_555 1_555 1_555 yes
O(2) C(7) C(8) C(9) 74(1) 1_555 1_555 1_555 1_555 yes
O(2) C(7) C(8) C(14) -51(1) 1_555 1_555 1_555 1_555 yes
O(3) C(12) C(11) C(9) 71(1) 1_555 1_555 1_555 1_555 yes
O(3) C(12) C(13) C(14) -66(1) 1_555 1_555 1_555 1_555 yes
O(3) C(12) C(13) C(17) 48(1) 1_555 1_555 1_555 1_555 yes
O(3) C(12) C(13) C(18) 170.4(9) 1_555 1_555 1_555 1_555 yes
O(4) C(23) C(22) C(20) -124(1) 1_555 1_555 1_555 1_555 yes
O(5) C(23) C(22) C(20) 57(1) 1_555 1_555 1_555 1_555 yes
O(6) C(26) C(25) C(24) 179(1) 1_555 1_555 1_555 1_555 yes
O(6) C(26) C(27) C(28) 175.4(10) 1_555 1_555 1_555 1_555 yes
O(7) C(30) C(29) C(28) -76(1) 1_555 1_555 1_555 1_555 yes
O(7) C(30) C(31) C(32) 77(1) 1_555 1_555 1_555 1_555 yes
O(7) C(30) C(31) C(37) -48(1) 1_555 1_555 1_555 1_555 yes
O(8) C(35) C(34) C(32) 73(1) 1_555 1_555 1_555 1_555 yes
O(8) C(35) C(36) C(37) -63(1) 1_555 1_555 1_555 1_555 yes
O(8) C(35) C(36) C(40) 45(1) 1_555 1_555 1_555 1_555 yes
O(8) C(35) C(36) C(41) 174.4(9) 1_555 1_555 1_555 1_555 yes
O(9) C(46) C(45) C(43) -123(1) 1_555 1_555 1_555 1_555 yes
O(10) C(46) C(45) C(43) 48(1) 1_555 1_555 1_555 1_555 yes
O(11) C(47) C(48) C(49) -11(2) 1_555 1_555 1_555 1_555 yes
O(11) C(50) C(49) C(48) -7(4) 1_555 1_555 1_555 1_555 yes
C(1) C(2) C(3) C(4) -57(1) 1_555 1_555 1_555 1_555 yes
C(1) C(10) C(5) C(4) 51(1) 1_555 1_555 1_555 1_555 yes
C(1) C(10) C(5) C(6) 175(1) 1_555 1_555 1_555 1_555 yes
C(1) C(10) C(9) C(8) -179.3(9) 1_555 1_555 1_555 1_555 yes
C(1) C(10) C(9) C(11) 53(1) 1_555 1_555 1_555 1_555 yes
C(2) C(1) C(10) C(5) -54(1) 1_555 1_555 1_555 1_555 yes
C(2) C(1) C(10) C(9) 67(1) 1_555 1_555 1_555 1_555 yes
C(2) C(1) C(10) C(19) -171(1) 1_555 1_555 1_555 1_555 yes
C(2) C(3) C(4) C(5) 59(1) 1_555 1_555 1_555 1_555 yes
C(3) C(2) C(1) C(10) 58(1) 1_555 1_555 1_555 1_555 yes
C(3) C(4) C(5) C(6) 175(1) 1_555 1_555 1_555 1_555 yes
C(3) C(4) C(5) C(10) -57(1) 1_555 1_555 1_555 1_555 yes
C(4) C(5) C(6) C(7) 77(1) 1_555 1_555 1_555 1_555 yes
C(4) C(5) C(10) C(9) -74(1) 1_555 1_555 1_555 1_555 yes
C(4) C(5) C(10) C(19) 162.0(9) 1_555 1_555 1_555 1_555 yes
C(5) C(6) C(7) C(8) 47(1) 1_555 1_555 1_555 1_555 yes
C(5) C(10) C(9) C(8) -56(1) 1_555 1_555 1_555 1_555 yes
C(5) C(10) C(9) C(11) 176.4(9) 1_555 1_555 1_555 1_555 yes
C(6) C(5) C(10) C(9) 50(1) 1_555 1_555 1_555 1_555 yes
C(6) C(5) C(10) C(19) -73(1) 1_555 1_555 1_555 1_555 yes
C(6) C(7) C(8) C(9) -55(1) 1_555 1_555 1_555 1_555 yes
C(6) C(7) C(8) C(14) 178(1) 1_555 1_555 1_555 1_555 yes
C(7) C(6) C(5) C(10) -47(1) 1_555 1_555 1_555 1_555 yes
C(7) C(8) C(9) C(10) 60(1) 1_555 1_555 1_555 1_555 yes
C(7) C(8) C(9) C(11) -174.0(10) 1_555 1_555 1_555 1_555 yes
C(7) C(8) C(14) C(13) -178.1(10) 1_555 1_555 1_555 1_555 yes
C(7) C(8) C(14) C(15) -52(1) 1_555 1_555 1_555 1_555 yes
C(8) C(9) C(10) C(19) 65(1) 1_555 1_555 1_555 1_555 yes
C(8) C(9) C(11) C(12) 44(1) 1_555 1_555 1_555 1_555 yes
C(8) C(14) C(13) C(12) -59(1) 1_555 1_555 1_555 1_555 yes
C(8) C(14) C(13) C(17) 174.9(10) 1_555 1_555 1_555 1_555 yes
C(8) C(14) C(13) C(18) 61(1) 1_555 1_555 1_555 1_555 yes
C(8) C(14) C(15) C(16) -158.1(10) 1_555 1_555 1_555 1_555 yes
C(9) C(8) C(14) C(13) 56(1) 1_555 1_555 1_555 1_555 yes
C(9) C(8) C(14) C(15) -177.9(10) 1_555 1_555 1_555 1_555 yes
C(9) C(11) C(12) C(13) -46(1) 1_555 1_555 1_555 1_555 yes
C(10) C(9) C(8) C(14) -172.8(9) 1_555 1_555 1_555 1_555 yes
C(10) C(9) C(11) C(12) 169(1) 1_555 1_555 1_555 1_555 yes
C(11) C(9) C(8) C(14) -47(1) 1_555 1_555 1_555 1_555 yes
C(11) C(9) C(10) C(19) -61(1) 1_555 1_555 1_555 1_555 yes
C(11) C(12) C(13) C(14) 53(1) 1_555 1_555 1_555 1_555 yes
C(11) C(12) C(13) C(17) 168.4(9) 1_555 1_555 1_555 1_555 yes
C(11) C(12) C(13) C(18) -69(1) 1_555 1_555 1_555 1_555 yes
C(12) C(13) C(14) C(15) 167.4(9) 1_555 1_555 1_555 1_555 yes
C(12) C(13) C(17) C(16) -157.6(9) 1_555 1_555 1_555 1_555 yes
C(12) C(13) C(17) C(20) 75(1) 1_555 1_555 1_555 1_555 yes
C(13) C(14) C(15) C(16) -29(1) 1_555 1_555 1_555 1_555 yes
C(13) C(17) C(16) C(15) 20(1) 1_555 1_555 1_555 1_555 yes
C(13) C(17) C(20) C(21) -61(1) 1_555 1_555 1_555 1_555 yes
C(13) C(17) C(20) C(22) 178(1) 1_555 1_555 1_555 1_555 yes
C(14) C(13) C(17) C(16) -37(1) 1_555 1_555 1_555 1_555 yes
C(14) C(13) C(17) C(20) -164(1) 1_555 1_555 1_555 1_555 yes
C(14) C(15) C(16) C(17) 5(1) 1_555 1_555 1_555 1_555 yes
C(15) C(14) C(13) C(17) 41(1) 1_555 1_555 1_555 1_555 yes
C(15) C(14) C(13) C(18) -71(1) 1_555 1_555 1_555 1_555 yes
C(15) C(16) C(17) C(20) 149(1) 1_555 1_555 1_555 1_555 yes
C(16) C(17) C(13) C(18) 79(1) 1_555 1_555 1_555 1_555 yes
C(16) C(17) C(20) C(21) 176(1) 1_555 1_555 1_555 1_555 yes
C(16) C(17) C(20) C(22) 56(1) 1_555 1_555 1_555 1_555 yes
C(17) C(20) C(22) C(23) -179(1) 1_555 1_555 1_555 1_555 yes
C(18) C(13) C(17) C(20) -47(1) 1_555 1_555 1_555 1_555 yes
C(21) C(20) C(22) C(23) 59(1) 1_555 1_555 1_555 1_555 yes
C(24) C(25) C(26) C(27) -52(1) 1_555 1_555 1_555 1_555 yes
C(24) C(33) C(28) C(27) 45(1) 1_555 1_555 1_555 1_555 yes
C(24) C(33) C(28) C(29) 177(1) 1_555 1_555 1_555 1_555 yes
C(24) C(33) C(32) C(31) -174.9(10) 1_555 1_555 1_555 1_555 yes
C(24) C(33) C(32) C(34) 56(1) 1_555 1_555 1_555 1_555 yes
C(25) C(24) C(33) C(28) -50(1) 1_555 1_555 1_555 1_555 yes
C(25) C(24) C(33) C(32) 64(1) 1_555 1_555 1_555 1_555 yes
C(25) C(24) C(33) C(42) -171(1) 1_555 1_555 1_555 1_555 yes
C(25) C(26) C(27) C(28) 51(1) 1_555 1_555 1_555 1_555 yes
C(26) C(25) C(24) C(33) 53(1) 1_555 1_555 1_555 1_555 yes
C(26) C(27) C(28) C(29) 175(1) 1_555 1_555 1_555 1_555 yes
C(26) C(27) C(28) C(33) -49(1) 1_555 1_555 1_555 1_555 yes
C(27) C(28) C(29) C(30) 83(1) 1_555 1_555 1_555 1_555 yes
C(27) C(28) C(33) C(32) -75(1) 1_555 1_555 1_555 1_555 yes
C(27) C(28) C(33) C(42) 165(1) 1_555 1_555 1_555 1_555 yes
C(28) C(29) C(30) C(31) 45(1) 1_555 1_555 1_555 1_555 yes
C(28) C(33) C(32) C(31) -56(1) 1_555 1_555 1_555 1_555 yes
C(28) C(33) C(32) C(34) 174.7(10) 1_555 1_555 1_555 1_555 yes
C(29) C(28) C(33) C(32) 56(1) 1_555 1_555 1_555 1_555 yes
C(29) C(28) C(33) C(42) -62(1) 1_555 1_555 1_555 1_555 yes
C(29) C(30) C(31) C(32) -47(1) 1_555 1_555 1_555 1_555 yes
C(29) C(30) C(31) C(37) -173(1) 1_555 1_555 1_555 1_555 yes
C(30) C(29) C(28) C(33) -51(1) 1_555 1_555 1_555 1_555 yes
C(30) C(31) C(32) C(33) 54(1) 1_555 1_555 1_555 1_555 yes
C(30) C(31) C(32) C(34) -178(1) 1_555 1_555 1_555 1_555 yes
C(30) C(31) C(37) C(36) -173(1) 1_555 1_555 1_555 1_555 yes
C(30) C(31) C(37) C(38) -54(1) 1_555 1_555 1_555 1_555 yes
C(31) C(32) C(33) C(42) 61(1) 1_555 1_555 1_555 1_555 yes
C(31) C(32) C(34) C(35) 45(1) 1_555 1_555 1_555 1_555 yes
C(31) C(37) C(36) C(35) -65(1) 1_555 1_555 1_555 1_555 yes
C(31) C(37) C(36) C(40) 171.8(9) 1_555 1_555 1_555 1_555 yes
C(31) C(37) C(36) C(41) 56(1) 1_555 1_555 1_555 1_555 yes
C(31) C(37) C(38) C(39) -159(1) 1_555 1_555 1_555 1_555 yes
C(32) C(31) C(37) C(36) 59(1) 1_555 1_555 1_555 1_555 yes
C(32) C(31) C(37) C(38) 179.4(9) 1_555 1_555 1_555 1_555 yes
C(32) C(34) C(35) C(36) -52(1) 1_555 1_555 1_555 1_555 yes
C(33) C(32) C(31) C(37) -176.0(9) 1_555 1_555 1_555 1_555 yes
C(33) C(32) C(34) C(35) 175(1) 1_555 1_555 1_555 1_555 yes
C(34) C(32) C(31) C(37) -49(1) 1_555 1_555 1_555 1_555 yes
C(34) C(32) C(33) C(42) -66(1) 1_555 1_555 1_555 1_555 yes
C(34) C(35) C(36) C(37) 57(1) 1_555 1_555 1_555 1_555 yes
C(34) C(35) C(36) C(40) 167.3(9) 1_555 1_555 1_555 1_555 yes
C(34) C(35) C(36) C(41) -64(1) 1_555 1_555 1_555 1_555 yes
C(35) C(36) C(37) C(38) 168.8(9) 1_555 1_555 1_555 1_555 yes
C(35) C(36) C(40) C(39) -151.9(10) 1_555 1_555 1_555 1_555 yes
C(35) C(36) C(40) C(43) 81(1) 1_555 1_555 1_555 1_555 yes
C(36) C(37) C(38) C(39) -35(1) 1_555 1_555 1_555 1_555 yes
C(36) C(40) C(39) C(38) 18(1) 1_555 1_555 1_555 1_555 yes
C(36) C(40) C(43) C(44) -54(1) 1_555 1_555 1_555 1_555 yes
C(36) C(40) C(43) C(45) -176.5(10) 1_555 1_555 1_555 1_555 yes
C(37) C(36) C(40) C(39) -38(1) 1_555 1_555 1_555 1_555 yes
C(37) C(36) C(40) C(43) -165.2(9) 1_555 1_555 1_555 1_555 yes
C(37) C(38) C(39) C(40) 10(1) 1_555 1_555 1_555 1_555 yes
C(38) C(37) C(36) C(40) 45(1) 1_555 1_555 1_555 1_555 yes
C(38) C(37) C(36) C(41) -69(1) 1_555 1_555 1_555 1_555 yes
C(38) C(39) C(40) C(43) 147(1) 1_555 1_555 1_555 1_555 yes
C(39) C(40) C(36) C(41) 78(1) 1_555 1_555 1_555 1_555 yes
C(39) C(40) C(43) C(44) -177.6(10) 1_555 1_555 1_555 1_555 yes
C(39) C(40) C(43) C(45) 60(1) 1_555 1_555 1_555 1_555 yes
C(40) C(43) C(45) C(46) -176(1) 1_555 1_555 1_555 1_555 yes
C(41) C(36) C(40) C(43) -48(1) 1_555 1_555 1_555 1_555 yes
C(44) C(43) C(45) C(46) 60(1) 1_555 1_555 1_555 1_555 yes
C(47) O(11) C(50) C(49) 0(4) 1_555 1_555 1_555 1_555 yes
C(47) C(48) C(49) C(50) 11(3) 1_555 1_555 1_555 1_555 yes
C(48) C(47) O(11) C(50) 6(2) 1_555 1_555 1_555 1_555 yes

loop_
_cod_related_entry_id
_cod_related_entry_database
_cod_related_entry_code
1 ChemSpider 30661501
